data_1508850
loop_
_publ_author_name
'Dou, Chuandong'
'Saito, Shohei'
'Gao, Libin'
'Matsumoto, Naoki'
'Karasawa, Takashi'
'Zhang, Hongyu'
'Fukazawa, Aiko'
'Yamaguchi, Shigehiro'

_publ_section_title
;
 Sequential Electrophilic and Photochemical Cyclizations from
 Bis(bithienyl)acetylene to a Tetrathienonaphthalene Core.
;
_journal_issue 1
_journal_name_full 'Organic letters'
_journal_page_first 80
_journal_page_last 83
_journal_paper_doi 10.1021/ol303107y
_journal_volume 15
_journal_year 2013
_chemical_formula_moiety 'C36 H48 S4 Si2'
_chemical_formula_sum 'C36 H48 S4 Si2'
_chemical_formula_weight 665.16
_chemical_name_systematic
; 
 ? 
;
_space_group_IT_number 14
_symmetry_cell_setting monoclinic
_symmetry_Int_Tables_number 14
_symmetry_space_group_name_Hall '-P 2ybc'
_symmetry_space_group_name_H-M 'P 1 21/c 1'
_atom_sites_solution_hydrogens geom
_atom_sites_solution_primary direct
_atom_sites_solution_secondary difmap
_audit_creation_method SHELXL-97
_cell_angle_alpha 90
_cell_angle_beta 110.2852(9)
_cell_angle_gamma 90
_cell_formula_units_Z 4
_cell_length_a 14.450(3)
_cell_length_b 16.149(3)
_cell_length_c 16.146(4)
_cell_measurement_reflns_used 7879
_cell_measurement_temperature 123(2)
_cell_measurement_theta_max 31.5050
_cell_measurement_theta_min 2.5879
_cell_volume 3534.0(13)
_computing_structure_refinement 'SHELXL-97 (Sheldrick, 1997)'
_computing_structure_solution 'SHELXS-97 (Sheldrick, 1990)'
_diffrn_ambient_temperature 123(2)
_diffrn_detector_area_resol_mean 28.5714
_diffrn_measured_fraction_theta_full 0.979
_diffrn_measured_fraction_theta_max 0.979
_diffrn_measurement_device_type
;
Saturn70 CCD (4x4 bin mode) with MicroMax-007
;
_diffrn_measurement_method dtprofit.ref
_diffrn_radiation_monochromator confocal
_diffrn_radiation_source 'fine-focus sealed tube'
_diffrn_radiation_type MoK\a
_diffrn_radiation_wavelength 0.71070
_diffrn_reflns_av_R_equivalents 0.0255
_diffrn_reflns_av_sigmaI/netI 0.0209
_diffrn_reflns_limit_h_max 16
_diffrn_reflns_limit_h_min -16
_diffrn_reflns_limit_k_max 19
_diffrn_reflns_limit_k_min -19
_diffrn_reflns_limit_l_max 19
_diffrn_reflns_limit_l_min -13
_diffrn_reflns_number 22993
_diffrn_reflns_theta_full 25.00
_diffrn_reflns_theta_max 25.00
_diffrn_reflns_theta_min 2.59
_exptl_absorpt_coefficient_mu 0.361
_exptl_absorpt_correction_T_max 1.0000
_exptl_absorpt_correction_T_min 0.9400
_exptl_absorpt_correction_type multi-scan
_exptl_absorpt_process_details 'Jacobson, R. (1998) Private communication'
_exptl_crystal_colour 'light yellow'
_exptl_crystal_density_diffrn 1.250
_exptl_crystal_density_method 'not measured'
_exptl_crystal_description prism
_exptl_crystal_F_000 1424
_exptl_crystal_size_max 0.30
_exptl_crystal_size_mid 0.30
_exptl_crystal_size_min 0.20
_refine_diff_density_max 1.052
_refine_diff_density_min -0.377
_refine_diff_density_rms 0.091
_refine_ls_extinction_method none
_refine_ls_goodness_of_fit_ref 1.159
_refine_ls_hydrogen_treatment constr
_refine_ls_matrix_type full
_refine_ls_number_parameters 421
_refine_ls_number_reflns 6086
_refine_ls_number_restraints 514
_refine_ls_restrained_S_all 1.151
_refine_ls_R_factor_all 0.0798
_refine_ls_R_factor_gt 0.0679
_refine_ls_shift/su_max 0.000
_refine_ls_shift/su_mean 0.000
_refine_ls_structure_factor_coef Fsqd
_refine_ls_weighting_details 'calc w=1/[\s^2^(Fo^2^)+(0.1227P)^2^+3.4514P] where P=(Fo^2^+2Fc^2^)/3'
_refine_ls_weighting_scheme calc
_refine_ls_wR_factor_gt 0.2065
_refine_ls_wR_factor_ref 0.2202
_reflns_number_gt 4837
_reflns_number_total 6086
_reflns_threshold_expression >2sigma(I)
_cod_data_source_file ol303107y_si_002.cif
_cod_data_source_block compound_1a
_cod_depositor_comments
;
The following automatic conversions were performed:

'_exptl_absorpt_correction_type' value 'Multi-scan' changed to
'multi-scan' according to
/home/saulius/struct/CIF-dictionaries/cif_core.dic dictionary named
'cif_core.dic' version 2.4.2 from 2011-04-26.

Automatic conversion script
Id: cif_fix_values 1891 2012-01-12 08:04:46Z andrius 
;
_cod_original_cell_volume 3534.1(13)
_cod_original_sg_symbol_H-M P21/c
_cod_database_code 1508850

loop_
_symmetry_equiv_pos_as_xyz
'x, y, z'
'-x, y+1/2, -z+1/2'
'-x, -y, -z'
'x, -y-1/2, z-1/2'

loop_
_atom_site_label
_atom_site_type_symbol
_atom_site_fract_x
_atom_site_fract_y
_atom_site_fract_z
_atom_site_U_iso_or_equiv
_atom_site_adp_type
_atom_site_occupancy
_atom_site_symmetry_multiplicity
_atom_site_calc_flag
_atom_site_refinement_flags
_atom_site_disorder_assembly
_atom_site_disorder_group
C1 C 0.1473(2) -0.04854(19) -0.0365(2) 0.0229(7) Uani 1 1 d U . .
H1 H 0.1304 -0.0640 -0.0967 0.027 Uiso 1 1 calc R . .
C2 C 0.1122(2) 0.02078(18) -0.0066(2) 0.0218(6) Uani 1 1 d U . .
H2 H 0.0670 0.0582 -0.0456 0.026 Uiso 1 1 calc R . .
C3 C 0.1469(2) 0.03177(18) 0.0826(2) 0.0205(6) Uani 1 1 d U . .
C4 C 0.1263(2) 0.09672(17) 0.13358(19) 0.0174(6) Uani 1 1 d U . .
C5 C 0.0687(2) 0.16676(17) 0.1059(2) 0.0200(6) Uani 1 1 d U . .
H3 H 0.0340 0.1766 0.0450 0.024 Uiso 1 1 calc R . .
C6 C 0.0633(2) 0.22137(18) 0.1688(2) 0.0201(6) Uani 1 1 d U . .
S1 S 0.13382(5) 0.18164(4) 0.27076(5) 0.0195(2) Uani 1 1 d U . .
C7 C 0.1699(2) 0.09444(16) 0.22492(18) 0.0146(6) Uani 1 1 d U . .
C8 C 0.2355(2) 0.03038(17) 0.27156(18) 0.0170(6) Uani 1 1 d U . .
C9 C 0.2827(2) 0.02718(17) 0.36543(19) 0.0163(6) Uani 1 1 d U . .
S2 S 0.26798(6) 0.09869(5) 0.44140(5) 0.0250(3) Uani 1 1 d U . .
C10 C 0.3484(2) 0.04641(19) 0.5287(2) 0.0237(6) Uani 1 1 d U . .
H4 H 0.3658 0.0624 0.5888 0.028 Uiso 1 1 calc R . .
C11 C 0.3848(2) -0.02286(18) 0.4990(2) 0.0220(6) Uani 1 1 d U . .
H5 H 0.4315 -0.0593 0.5380 0.026 Uiso 1 1 calc R . .
C12 C 0.3481(2) -0.03482(18) 0.4092(2) 0.0203(6) Uani 1 1 d U . .
C13 C 0.3693(2) -0.09967(17) 0.35861(19) 0.0182(6) Uani 1 1 d U . .
C14 C 0.4287(2) -0.16777(17) 0.3851(2) 0.0194(6) Uani 1 1 d U . .
H6 H 0.4651 -0.1769 0.4458 0.023 Uiso 1 1 calc R . .
C15 C 0.4344(2) -0.22198(18) 0.3227(2) 0.0215(6) Uani 1 1 d U A .
S3 S 0.36066(5) -0.18459(4) 0.22112(5) 0.0200(2) Uani 1 1 d U . .
C16 C 0.3235(2) -0.09814(16) 0.26732(18) 0.0147(6) Uani 1 1 d U . .
C17 C 0.2572(2) -0.03442(17) 0.22102(19) 0.0176(6) Uani 1 1 d U . .
C18 C 0.2111(2) -0.03071(17) 0.12667(19) 0.0164(6) Uani 1 1 d U . .
S4 S 0.22557(6) -0.10225(5) 0.05101(5) 0.0242(3) Uani 1 1 d U . .
Si1 Si -0.00613(6) 0.32245(5) 0.15199(6) 0.0192(3) Uani 1 1 d U . .
C19 C -0.0599(3) 0.3348(2) 0.0276(2) 0.0351(8) Uani 1 1 d U . .
H49 H -0.0854 0.2792 0.0028 0.042 Uiso 1 1 calc R . .
C20 C 0.0177(3) 0.3597(3) -0.0123(3) 0.0511(11) Uani 1 1 d U . .
H7 H -0.0122 0.3605 -0.0768 0.077 Uiso 1 1 calc R . .
H8 H 0.0721 0.3197 0.0054 0.077 Uiso 1 1 calc R . .
H9 H 0.0431 0.4150 0.0089 0.077 Uiso 1 1 calc R . .
C21 C -0.1479(4) 0.3949(3) -0.0027(3) 0.0587(13) Uani 1 1 d U . .
H10 H -0.1269 0.4496 0.0232 0.088 Uiso 1 1 calc R . .
H11 H -0.2009 0.3742 0.0166 0.088 Uiso 1 1 calc R . .
H12 H -0.1721 0.3992 -0.0673 0.088 Uiso 1 1 calc R . .
C22 C -0.1083(2) 0.31300(19) 0.1985(2) 0.0255(7) Uani 1 1 d U . .
H50 H -0.1486 0.3648 0.1824 0.031 Uiso 1 1 calc R . .
C23 C -0.1765(3) 0.2407(2) 0.1563(3) 0.0429(9) Uani 1 1 d U . .
H13 H -0.1409 0.1884 0.1749 0.064 Uiso 1 1 calc R . .
H14 H -0.1984 0.2454 0.0919 0.064 Uiso 1 1 calc R . .
H15 H -0.2341 0.2418 0.1752 0.064 Uiso 1 1 calc R . .
C24 C -0.0717(3) 0.3055(2) 0.2997(2) 0.0367(8) Uani 1 1 d U . .
H16 H -0.1282 0.2983 0.3193 0.055 Uiso 1 1 calc R . .
H17 H -0.0357 0.3559 0.3262 0.055 Uiso 1 1 calc R . .
H18 H -0.0277 0.2576 0.3182 0.055 Uiso 1 1 calc R . .
C25 C 0.0791(3) 0.4116(2) 0.2020(3) 0.0360(8) Uani 1 1 d U . .
H51 H 0.1113 0.4256 0.1581 0.043 Uiso 1 1 calc R . .
C26 C 0.0212(3) 0.4897(2) 0.2091(3) 0.0376(9) Uani 1 1 d U . .
H19 H -0.0149 0.4791 0.2494 0.056 Uiso 1 1 calc R . .
H20 H -0.0255 0.5041 0.1506 0.056 Uiso 1 1 calc R . .
H21 H 0.0673 0.5357 0.2318 0.056 Uiso 1 1 calc R . .
C27 C 0.1620(3) 0.3955(2) 0.2864(3) 0.0456(10) Uani 1 1 d U . .
H22 H 0.2014 0.4460 0.3051 0.068 Uiso 1 1 calc R . .
H23 H 0.2037 0.3510 0.2775 0.068 Uiso 1 1 calc R . .
H24 H 0.1352 0.3790 0.3321 0.068 Uiso 1 1 calc R . .
Si2 Si 0.50659(6) -0.32177(5) 0.33700(6) 0.0209(3) Uani 1 1 d U . .
C28 C 0.6127(2) -0.3061(2) 0.2963(2) 0.0296(8) Uani 1 1 d U A .
H52 H 0.6545 -0.3571 0.3119 0.036 Uiso 1 1 calc R . .
C29 C 0.5799(3) -0.2956(3) 0.1958(3) 0.0460(10) Uani 1 1 d U . .
H25 H 0.5349 -0.2483 0.1775 0.069 Uiso 1 1 calc R A .
H26 H 0.5461 -0.3460 0.1668 0.069 Uiso 1 1 calc R . .
H27 H 0.6379 -0.2858 0.1788 0.069 Uiso 1 1 calc R . .
C30 C 0.6776(3) -0.2334(3) 0.3433(3) 0.0435(9) Uani 1 1 d U . .
H28 H 0.7354 -0.2300 0.3250 0.065 Uiso 1 1 calc R A .
H29 H 0.6991 -0.2416 0.4073 0.065 Uiso 1 1 calc R . .
H30 H 0.6397 -0.1818 0.3276 0.065 Uiso 1 1 calc R . .
C31 C 0.5551(3) -0.3391(2) 0.4599(2) 0.0342(8) Uani 1 1 d U A .
H53 H 0.5804 -0.2844 0.4876 0.041 Uiso 1 1 calc R . .
C32 C 0.6433(3) -0.3999(3) 0.4906(3) 0.0512(11) Uani 1 1 d U . .
H31 H 0.6642 -0.4073 0.5547 0.077 Uiso 1 1 calc R A .
H32 H 0.6982 -0.3774 0.4752 0.077 Uiso 1 1 calc R . .
H33 H 0.6233 -0.4534 0.4613 0.077 Uiso 1 1 calc R . .
C33 C 0.4754(3) -0.3654(3) 0.4958(3) 0.0471(10) Uani 1 1 d U . .
H34 H 0.4510 -0.4205 0.4731 0.071 Uiso 1 1 calc R A .
H35 H 0.4209 -0.3256 0.4771 0.071 Uiso 1 1 calc R . .
H36 H 0.5029 -0.3671 0.5605 0.071 Uiso 1 1 calc R . .
C34 C 0.4263(4) -0.4047(4) 0.2617(4) 0.0257(12) Uani 0.663(7) 1 d PDU A 1
H54 H 0.4136 -0.3854 0.1999 0.031 Uiso 0.663(7) 1 calc PR A 1
C35 C 0.3260(4) -0.4179(4) 0.2695(4) 0.0419(15) Uani 0.663(7) 1 d PDU A 1
H37 H 0.2861 -0.4537 0.2213 0.063 Uiso 0.663(7) 1 calc PR A 1
H38 H 0.2929 -0.3644 0.2659 0.063 Uiso 0.663(7) 1 calc PR A 1
H39 H 0.3339 -0.4442 0.3263 0.063 Uiso 0.663(7) 1 calc PR A 1
C36 C 0.4845(7) -0.4860(5) 0.2720(5) 0.0362(19) Uani 0.663(7) 1 d PDU A 1
H40 H 0.5135 -0.5002 0.3348 0.054 Uiso 0.663(7) 1 calc PR A 1
H41 H 0.5371 -0.4792 0.2473 0.054 Uiso 0.663(7) 1 calc PR A 1
H42 H 0.4400 -0.5305 0.2405 0.054 Uiso 0.663(7) 1 calc PR A 1
C34B C 0.4219(10) -0.4139(8) 0.2960(8) 0.033(2) Uani 0.337(7) 1 d PDU A 2
H55 H 0.3887 -0.4221 0.3404 0.040 Uiso 0.337(7) 1 calc PR A 2
C35B C 0.3387(8) -0.3974(7) 0.2089(7) 0.040(2) Uani 0.337(7) 1 d PDU A 2
H43 H 0.3662 -0.3749 0.1660 0.060 Uiso 0.337(7) 1 calc PR A 2
H44 H 0.2924 -0.3574 0.2184 0.060 Uiso 0.337(7) 1 calc PR A 2
H45 H 0.3039 -0.4493 0.1862 0.060 Uiso 0.337(7) 1 calc PR A 2
C36B C 0.4776(16) -0.4948(11) 0.2964(12) 0.036(3) Uani 0.337(7) 1 d PDU A 2
H46 H 0.4308 -0.5376 0.2645 0.054 Uiso 0.337(7) 1 calc PR A 2
H47 H 0.5114 -0.5127 0.3575 0.054 Uiso 0.337(7) 1 calc PR A 2
H48 H 0.5264 -0.4857 0.2676 0.054 Uiso 0.337(7) 1 calc PR A 2

loop_
_atom_site_aniso_label
_atom_site_aniso_U_11
_atom_site_aniso_U_22
_atom_site_aniso_U_33
_atom_site_aniso_U_23
_atom_site_aniso_U_13
_atom_site_aniso_U_12
C1 0.0277(16) 0.0211(15) 0.0197(14) -0.0016(11) 0.0079(12) -0.0019(12)
C2 0.0175(14) 0.0134(13) 0.0365(15) -0.0050(11) 0.0119(12) 0.0019(10)
C3 0.0182(14) 0.0155(13) 0.0295(14) 0.0023(11) 0.0106(11) 0.0017(10)
C4 0.0169(13) 0.0136(13) 0.0236(13) 0.0002(10) 0.0096(11) 0.0001(10)
C5 0.0171(14) 0.0144(13) 0.0356(16) -0.0107(11) 0.0180(12) -0.0054(10)
C6 0.0164(14) 0.0158(14) 0.0309(15) 0.0008(11) 0.0115(12) 0.0015(11)
S1 0.0223(5) 0.0161(4) 0.0221(4) 0.0023(3) 0.0103(3) 0.0058(3)
C7 0.0144(13) 0.0119(12) 0.0206(13) -0.0010(10) 0.0098(11) 0.0001(10)
C8 0.0183(13) 0.0138(13) 0.0219(13) 0.0013(10) 0.0105(11) 0.0010(10)
C9 0.0193(14) 0.0127(13) 0.0202(13) 0.0014(10) 0.0111(11) -0.0002(10)
S2 0.0328(5) 0.0203(4) 0.0229(4) 0.0001(3) 0.0110(4) 0.0067(3)
C10 0.0227(12) 0.0208(12) 0.0254(12) -0.0025(9) 0.0055(10) 0.0014(9)
C11 0.0194(12) 0.0179(11) 0.0280(12) -0.0041(9) 0.0073(10) 0.0022(9)
C12 0.0207(14) 0.0151(13) 0.0267(14) 0.0030(11) 0.0099(11) 0.0010(10)
C13 0.0169(13) 0.0155(13) 0.0249(14) -0.0009(10) 0.0105(11) -0.0001(10)
C14 0.0162(13) 0.0142(13) 0.0351(15) -0.0079(11) 0.0180(12) -0.0062(10)
C15 0.0159(14) 0.0153(14) 0.0337(16) 0.0043(12) 0.0091(12) 0.0017(11)
S3 0.0215(5) 0.0163(4) 0.0239(4) 0.0016(3) 0.0100(3) 0.0053(3)
C16 0.0152(13) 0.0120(13) 0.0206(13) -0.0007(10) 0.0109(11) 0.0004(10)
C17 0.0173(13) 0.0153(13) 0.0225(13) 0.0024(11) 0.0097(11) 0.0014(10)
C18 0.0178(13) 0.0137(13) 0.0215(13) 0.0008(10) 0.0118(11) -0.0004(10)
S4 0.0324(5) 0.0196(4) 0.0219(4) 0.0001(3) 0.0112(4) 0.0062(3)
Si1 0.0179(5) 0.0114(4) 0.0274(5) 0.0003(3) 0.0065(4) 0.0050(3)
C19 0.049(2) 0.0218(17) 0.0318(18) 0.0013(13) 0.0110(16) 0.0135(15)
C20 0.084(3) 0.033(2) 0.046(2) 0.0055(17) 0.034(2) -0.004(2)
C21 0.068(3) 0.051(3) 0.042(2) 0.0009(19) -0.001(2) 0.032(2)
C22 0.0219(16) 0.0218(16) 0.0358(17) -0.0047(13) 0.0138(14) 0.0073(12)
C23 0.0312(19) 0.040(2) 0.066(2) -0.0186(18) 0.0280(18) -0.0074(16)
C24 0.036(2) 0.043(2) 0.0346(19) 0.0049(15) 0.0177(16) 0.0159(16)
C25 0.0317(18) 0.0203(16) 0.051(2) -0.0048(15) 0.0086(16) 0.0010(13)
C26 0.040(2) 0.0177(16) 0.046(2) -0.0058(14) 0.0033(16) 0.0061(14)
C27 0.040(2) 0.034(2) 0.051(2) -0.0106(17) 0.0015(18) 0.0007(16)
Si2 0.0173(5) 0.0134(5) 0.0299(5) -0.0005(3) 0.0056(4) 0.0068(3)
C28 0.0257(17) 0.0322(17) 0.0322(17) -0.0040(14) 0.0118(14) 0.0117(13)
C29 0.041(2) 0.061(3) 0.039(2) 0.0035(18) 0.0191(17) 0.0170(19)
C30 0.032(2) 0.048(2) 0.058(2) -0.0109(19) 0.0259(18) -0.0028(16)
C31 0.041(2) 0.0264(17) 0.0325(18) 0.0031(14) 0.0086(15) 0.0106(14)
C32 0.056(2) 0.048(2) 0.038(2) 0.0064(17) 0.0014(18) 0.024(2)
C33 0.062(3) 0.037(2) 0.047(2) 0.0097(17) 0.0251(19) 0.0032(18)
C34 0.031(2) 0.018(2) 0.024(3) 0.000(2) 0.006(2) 0.0028(17)
C35 0.038(3) 0.036(3) 0.047(3) -0.012(2) 0.009(2) -0.013(2)
C36 0.045(3) 0.018(3) 0.035(4) -0.009(3) 0.001(3) 0.008(2)
C34B 0.035(3) 0.024(3) 0.037(4) -0.007(4) 0.007(3) 0.004(3)
C35B 0.034(4) 0.033(4) 0.046(4) -0.006(4) 0.006(4) 0.001(3)
C36B 0.040(4) 0.027(4) 0.038(5) -0.003(4) 0.009(4) 0.004(4)

loop_
_atom_type_symbol
_atom_type_description
_atom_type_scat_dispersion_real
_atom_type_scat_dispersion_imag
_atom_type_scat_source
C C 0.0033 0.0016 'International Tables Vol C Tables 4.2.6.8 and 6.1.1.4'
H H 0.0000 0.0000 'International Tables Vol C Tables 4.2.6.8 and 6.1.1.4'
Si Si 0.0817 0.0704 'International Tables Vol C Tables 4.2.6.8 and 6.1.1.4'
S S 0.1246 0.1234 'International Tables Vol C Tables 4.2.6.8 and 6.1.1.4'

loop_
_geom_angle_atom_site_label_1
_geom_angle_atom_site_label_2
_geom_angle_atom_site_label_3
_geom_angle
C2 C1 S4 109.8(2)
C2 C1 H1 125.1
S4 C1 H1 125.1
C3 C2 C1 115.5(3)
C3 C2 H2 122.3
C1 C2 H2 122.3
C2 C3 C18 112.5(3)
C2 C3 C4 129.2(3)
C18 C3 C4 118.4(3)
C5 C4 C7 111.4(3)
C5 C4 C3 129.6(3)
C7 C4 C3 119.0(3)
C6 C5 C4 118.1(3)
C6 C5 H3 120.9
C4 C5 H3 120.9
C5 C6 S1 107.5(2)
C5 C6 Si1 128.0(2)
S1 C6 Si1 124.47(17)
C6 S1 C7 93.41(14)
C4 C7 C8 123.6(2)
C4 C7 S1 109.6(2)
C8 C7 S1 126.8(2)
C17 C8 C7 117.8(3)
C17 C8 C9 117.5(3)
C7 C8 C9 124.7(3)
C12 C9 C8 123.7(3)
C12 C9 S2 110.2(2)
C8 C9 S2 126.1(2)
C10 S2 C9 92.23(14)
C11 C10 S2 110.2(2)
C11 C10 H4 124.9
S2 C10 H4 124.9
C12 C11 C10 115.0(3)
C12 C11 H5 122.5
C10 C11 H5 122.5
C11 C12 C9 112.4(3)
C11 C12 C13 128.9(3)
C9 C12 C13 118.7(3)
C14 C13 C16 111.2(3)
C14 C13 C12 130.3(3)
C16 C13 C12 118.5(3)
C15 C14 C13 118.7(3)
C15 C14 H6 120.7
C13 C14 H6 120.7
C14 C15 S3 107.6(2)
C14 C15 Si2 129.2(2)
S3 C15 Si2 123.16(18)
C15 S3 C16 93.06(14)
C13 C16 C17 123.6(2)
C13 C16 S3 109.5(2)
C17 C16 S3 126.9(2)
C8 C17 C16 118.0(3)
C8 C17 C18 117.6(3)
C16 C17 C18 124.4(3)
C3 C18 C17 123.7(3)
C3 C18 S4 110.1(2)
C17 C18 S4 126.2(2)
C1 S4 C18 92.14(14)
C22 Si1 C25 112.20(16)
C22 Si1 C6 108.92(14)
C25 Si1 C6 111.32(14)
C22 Si1 C19 109.97(16)
C25 Si1 C19 109.92(18)
C6 Si1 C19 104.20(14)
C20 C19 C21 110.2(3)
C20 C19 Si1 112.5(3)
C21 C19 Si1 113.2(3)
C20 C19 H49 106.8
C21 C19 H49 106.8
Si1 C19 H49 106.8
C19 C20 H7 109.5
C19 C20 H8 109.5
H7 C20 H8 109.5
C19 C20 H9 109.5
H7 C20 H9 109.5
H8 C20 H9 109.5
C19 C21 H10 109.5
C19 C21 H11 109.5
H10 C21 H11 109.5
C19 C21 H12 109.5
H10 C21 H12 109.5
H11 C21 H12 109.5
C23 C22 C24 110.2(3)
C23 C22 Si1 111.0(2)
C24 C22 Si1 113.7(2)
C23 C22 H50 107.2
C24 C22 H50 107.2
Si1 C22 H50 107.2
C22 C23 H13 109.5
C22 C23 H14 109.5
H13 C23 H14 109.5
C22 C23 H15 109.5
H13 C23 H15 109.5
H14 C23 H15 109.5
C22 C24 H16 109.5
C22 C24 H17 109.5
H16 C24 H17 109.5
C22 C24 H18 109.5
H16 C24 H18 109.5
H17 C24 H18 109.5
C27 C25 C26 111.1(3)
C27 C25 Si1 117.2(3)
C26 C25 Si1 111.5(2)
C27 C25 H51 105.3
C26 C25 H51 105.3
Si1 C25 H51 105.3
C25 C26 H19 109.5
C25 C26 H20 109.5
H19 C26 H20 109.5
C25 C26 H21 109.5
H19 C26 H21 109.5
H20 C26 H21 109.5
C25 C27 H22 109.5
C25 C27 H23 109.5
H22 C27 H23 109.5
C25 C27 H24 109.5
H22 C27 H24 109.5
H23 C27 H24 109.5
C28 Si2 C31 109.68(16)
C28 Si2 C15 108.96(14)
C31 Si2 C15 104.08(15)
C28 Si2 C34B 119.3(5)
C31 Si2 C34B 102.2(4)
C15 Si2 C34B 111.4(4)
C28 Si2 C34 105.1(2)
C31 Si2 C34 119.3(2)
C15 Si2 C34 109.4(2)
C34B Si2 C34 18.1(4)
C30 C28 C29 110.5(3)
C30 C28 Si2 111.3(2)
C29 C28 Si2 113.2(2)
C30 C28 H52 107.2
C29 C28 H52 107.2
Si2 C28 H52 107.2
C28 C29 H25 109.5
C28 C29 H26 109.5
H25 C29 H26 109.5
C28 C29 H27 109.5
H25 C29 H27 109.5
H26 C29 H27 109.5
C28 C30 H28 109.5
C28 C30 H29 109.5
H28 C30 H29 109.5
C28 C30 H30 109.5
H28 C30 H30 109.5
H29 C30 H30 109.5
C33 C31 C32 110.4(3)
C33 C31 Si2 112.9(3)
C32 C31 Si2 113.3(3)
C33 C31 H53 106.5
C32 C31 H53 106.5
Si2 C31 H53 106.5
C31 C32 H31 109.5
C31 C32 H32 109.5
H31 C32 H32 109.5
C31 C32 H33 109.5
H31 C32 H33 109.5
H32 C32 H33 109.5
C31 C33 H34 109.5
C31 C33 H35 109.5
H34 C33 H35 109.5
C31 C33 H36 109.5
H34 C33 H36 109.5
H35 C33 H36 109.5
C35 C34 C36 112.1(6)
C35 C34 Si2 115.8(4)
C36 C34 Si2 110.0(5)
C35 C34 H54 106.1
C36 C34 H54 106.1
Si2 C34 H54 106.1
C35B C34B C36B 113.5(11)
C35B C34B Si2 113.2(9)
C36B C34B Si2 113.1(11)
C35B C34B H55 105.4
C36B C34B H55 105.4
Si2 C34B H55 105.4
C34B C35B H43 109.5
C34B C35B H44 109.5
H43 C35B H44 109.5
C34B C35B H45 109.5
H43 C35B H45 109.5
H44 C35B H45 109.5
C34B C36B H46 109.5
C34B C36B H47 109.5
H46 C36B H47 109.5
C34B C36B H48 109.5
H46 C36B H48 109.5
H47 C36B H48 109.5

loop_
_geom_bond_atom_site_label_1
_geom_bond_atom_site_label_2
_geom_bond_distance
C1 C2 1.384(4)
C1 S4 1.709(3)
C1 H1 0.9500
C2 C3 1.363(4)
C2 H2 0.9500
C3 C18 1.389(4)
C3 C4 1.427(4)
C4 C5 1.383(4)
C4 C7 1.389(4)
C5 C6 1.367(4)
C5 H3 0.9500
C6 S1 1.731(3)
C6 Si1 1.886(3)
S1 C7 1.753(3)
C7 C8 1.428(4)
C8 C17 1.427(4)
C8 C9 1.431(4)
C9 C12 1.391(4)
C9 S2 1.750(3)
S2 C10 1.707(3)
C10 C11 1.389(4)
C10 H4 0.9500
C11 C12 1.374(4)
C11 H5 0.9500
C12 C13 1.425(4)
C13 C14 1.369(4)
C13 C16 1.391(4)
C14 C15 1.358(4)
C14 H6 0.9500
C15 S3 1.726(3)
C15 Si2 1.890(3)
S3 C16 1.752(3)
C16 C17 1.428(4)
C17 C18 1.437(4)
C18 S4 1.746(3)
Si1 C22 1.880(3)
Si1 C25 1.885(4)
Si1 C19 1.895(3)
C19 C20 1.529(5)
C19 C21 1.539(5)
C19 H49 1.0000
C20 H7 0.9800
C20 H8 0.9800
C20 H9 0.9800
C21 H10 0.9800
C21 H11 0.9800
C21 H12 0.9800
C22 C23 1.528(5)
C22 C24 1.539(5)
C22 H50 1.0000
C23 H13 0.9800
C23 H14 0.9800
C23 H15 0.9800
C24 H16 0.9800
C24 H17 0.9800
C24 H18 0.9800
C25 C27 1.492(5)
C25 C26 1.540(4)
C25 H51 1.0000
C26 H19 0.9800
C26 H20 0.9800
C26 H21 0.9800
C27 H22 0.9800
C27 H23 0.9800
C27 H24 0.9800
Si2 C28 1.883(3)
Si2 C31 1.882(3)
Si2 C34B 1.894(14)
Si2 C34 1.908(6)
C28 C30 1.530(5)
C28 C29 1.535(5)
C28 H52 1.0000
C29 H25 0.9800
C29 H26 0.9800
C29 H27 0.9800
C30 H28 0.9800
C30 H29 0.9800
C30 H30 0.9800
C31 C33 1.519(5)
C31 C32 1.548(5)
C31 H53 1.0000
C32 H31 0.9800
C32 H32 0.9800
C32 H33 0.9800
C33 H34 0.9800
C33 H35 0.9800
C33 H36 0.9800
C34 C35 1.512(6)
C34 C36 1.537(6)
C34 H54 1.0000
C35 H37 0.9800
C35 H38 0.9800
C35 H39 0.9800
C36 H40 0.9800
C36 H41 0.9800
C36 H42 0.9800
C34B C35B 1.524(9)
C34B C36B 1.534(9)
C34B H55 1.0000
C35B H43 0.9800
C35B H44 0.9800
C35B H45 0.9800
C36B H46 0.9800
C36B H47 0.9800
C36B H48 0.9800

loop_
_geom_torsion_atom_site_label_1
_geom_torsion_atom_site_label_2
_geom_torsion_atom_site_label_3
_geom_torsion_atom_site_label_4
_geom_torsion
S4 C1 C2 C3 0.7(3)
C1 C2 C3 C18 -0.7(4)
C1 C2 C3 C4 179.1(3)
C2 C3 C4 C5 -2.5(5)
C18 C3 C4 C5 177.3(3)
C2 C3 C4 C7 179.3(3)
C18 C3 C4 C7 -0.9(4)
C7 C4 C5 C6 0.2(4)
C3 C4 C5 C6 -178.1(3)
C4 C5 C6 S1 -1.0(3)
C4 C5 C6 Si1 178.6(2)
C5 C6 S1 C7 1.2(2)
Si1 C6 S1 C7 -178.50(19)
C5 C4 C7 C8 -178.1(3)
C3 C4 C7 C8 0.4(4)
C5 C4 C7 S1 0.7(3)
C3 C4 C7 S1 179.2(2)
C6 S1 C7 C4 -1.1(2)
C6 S1 C7 C8 177.7(3)
C4 C7 C8 C17 0.2(4)
S1 C7 C8 C17 -178.4(2)
C4 C7 C8 C9 179.0(3)
S1 C7 C8 C9 0.4(4)
C17 C8 C9 C12 0.4(4)
C7 C8 C9 C12 -178.4(3)
C17 C8 C9 S2 -179.8(2)
C7 C8 C9 S2 1.4(4)
C12 C9 S2 C10 0.4(2)
C8 C9 S2 C10 -179.4(3)
C9 S2 C10 C11 0.4(2)
S2 C10 C11 C12 -1.1(4)
C10 C11 C12 C9 1.5(4)
C10 C11 C12 C13 -179.2(3)
C8 C9 C12 C11 178.7(3)
S2 C9 C12 C11 -1.1(3)
C8 C9 C12 C13 -0.7(4)
S2 C9 C12 C13 179.5(2)
C11 C12 C13 C14 2.0(5)
C9 C12 C13 C14 -178.7(3)
C11 C12 C13 C16 -179.2(3)
C9 C12 C13 C16 0.1(4)
C16 C13 C14 C15 -0.4(4)
C12 C13 C14 C15 178.5(3)
C13 C14 C15 S3 1.0(3)
C13 C14 C15 Si2 -178.7(2)
C14 C15 S3 C16 -0.9(2)
Si2 C15 S3 C16 178.77(19)
C14 C13 C16 C17 179.9(3)
C12 C13 C16 C17 0.8(4)
C14 C13 C16 S3 -0.3(3)
C12 C13 C16 S3 -179.4(2)
C15 S3 C16 C13 0.7(2)
C15 S3 C16 C17 -179.5(3)
C7 C8 C17 C16 179.4(2)
C9 C8 C17 C16 0.5(4)
C7 C8 C17 C18 -0.2(4)
C9 C8 C17 C18 -179.1(2)
C13 C16 C17 C8 -1.1(4)
S3 C16 C17 C8 179.1(2)
C13 C16 C17 C18 178.4(3)
S3 C16 C17 C18 -1.3(4)
C2 C3 C18 C17 -179.3(3)
C4 C3 C18 C17 0.9(4)
C2 C3 C18 S4 0.3(3)
C4 C3 C18 S4 -179.5(2)
C8 C17 C18 C3 -0.4(4)
C16 C17 C18 C3 -179.9(3)
C8 C17 C18 S4 -179.9(2)
C16 C17 C18 S4 0.6(4)
C2 C1 S4 C18 -0.4(2)
C3 C18 S4 C1 0.1(2)
C17 C18 S4 C1 179.6(3)
C5 C6 Si1 C22 113.7(3)
S1 C6 Si1 C22 -66.7(2)
C5 C6 Si1 C25 -122.1(3)
S1 C6 Si1 C25 57.5(2)
C5 C6 Si1 C19 -3.6(3)
S1 C6 Si1 C19 176.0(2)
C22 Si1 C19 C20 168.7(2)
C25 Si1 C19 C20 44.7(3)
C6 Si1 C19 C20 -74.7(3)
C22 Si1 C19 C21 42.9(3)
C25 Si1 C19 C21 -81.1(3)
C6 Si1 C19 C21 159.5(3)
C25 Si1 C22 C23 179.6(3)
C6 Si1 C22 C23 -56.7(3)
C19 Si1 C22 C23 57.0(3)
C25 Si1 C22 C24 -55.5(3)
C6 Si1 C22 C24 68.2(3)
C19 Si1 C22 C24 -178.1(2)
C22 Si1 C25 C27 85.9(3)
C6 Si1 C25 C27 -36.5(4)
C19 Si1 C25 C27 -151.4(3)
C22 Si1 C25 C26 -43.6(3)
C6 Si1 C25 C26 -166.0(3)
C19 Si1 C25 C26 79.1(3)
C14 C15 Si2 C28 -108.6(3)
S3 C15 Si2 C28 71.8(2)
C14 C15 Si2 C31 8.4(3)
S3 C15 Si2 C31 -171.22(19)
C14 C15 Si2 C34B 117.8(5)
S3 C15 Si2 C34B -61.8(5)
C14 C15 Si2 C34 137.0(3)
S3 C15 Si2 C34 -42.6(3)
C31 Si2 C28 C30 -57.5(3)
C15 Si2 C28 C30 55.8(3)
C34B Si2 C28 C30 -174.8(4)
C34 Si2 C28 C30 173.0(3)
C31 Si2 C28 C29 177.3(3)
C15 Si2 C28 C29 -69.4(3)
C34B Si2 C28 C29 60.0(5)
C34 Si2 C28 C29 47.9(3)
C28 Si2 C31 C33 -171.1(3)
C15 Si2 C31 C33 72.5(3)
C34B Si2 C31 C33 -43.5(5)
C34 Si2 C31 C33 -49.8(3)
C28 Si2 C31 C32 -44.5(3)
C15 Si2 C31 C32 -161.0(3)
C34B Si2 C31 C32 83.0(5)
C34 Si2 C31 C32 76.7(4)
C28 Si2 C34 C35 -169.2(4)
C31 Si2 C34 C35 67.3(5)
C15 Si2 C34 C35 -52.3(5)
C34B Si2 C34 C35 47.1(14)
C28 Si2 C34 C36 62.5(5)
C31 Si2 C34 C36 -61.0(5)
C15 Si2 C34 C36 179.4(4)
C34B Si2 C34 C36 -81.1(16)
C28 Si2 C34B C35B -85.7(10)
C31 Si2 C34B C35B 153.2(9)
C15 Si2 C34B C35B 42.6(11)
C34 Si2 C34B C35B -44.7(11)
C28 Si2 C34B C36B 45.1(11)
C31 Si2 C34B C36B -76.0(10)
C15 Si2 C34B C36B 173.4(9)
C34 Si2 C34B C36B 86.1(19)
